data_4069292
loop_
_publ_author_name
'Carri\'on, M. Carmen'
'Sep\'ulveda, Francisco'
'Jal\'on, F\'elix A.'
'Manzano, Blanca R.'
'Rodr\'iguez, Ana M.'

_publ_section_title
;
 Base-Free Transfer Hydrogenation of Ketones Using Arene Ruthenium(II)
 Complexes
;
_journal_issue 13
_journal_name_full Organometallics
_journal_page_first 3822
_journal_paper_doi 10.1021/om9001268
_journal_volume 28
_journal_year 2009
_chemical_formula_sum 'C51 H54 B Cl N4 O Ru'
_chemical_formula_weight 886.31
_chemical_name_systematic
;
 ?
;
_space_group_IT_number 14
_symmetry_cell_setting monoclinic
_symmetry_space_group_name_Hall '-P 2ybc'
_symmetry_space_group_name_H-M 'P 1 21/c 1'
_atom_sites_solution_hydrogens geom
_atom_sites_solution_primary direct
_atom_sites_solution_secondary difmap
_audit_creation_method SHELXL-97
_cell_angle_alpha 90.000(5)
_cell_angle_beta 104.071(5)
_cell_angle_gamma 90.000(5)
_cell_formula_units_Z 4
_cell_length_a 13.918(5)
_cell_length_b 16.627(5)
_cell_length_c 20.011(5)
_cell_measurement_temperature 150(2)
_cell_volume 4492(2)
_computing_cell_refinement 'Bruker SAINT'
_computing_data_collection 'Bruker APEX'
_computing_data_reduction 'Bruker SAINT, SADABS, XPREP'
_computing_molecular_graphics 'Bruker SHELXTL'
_computing_publication_material 'Bruker SHELXTL'
_computing_structure_refinement 'SHELXL-97 (Sheldrick, 1997)'
_computing_structure_solution 'SHELXS-97 (Sheldrick, 1990)'
_diffrn_ambient_temperature 150(2)
_diffrn_measured_fraction_theta_full 0.997
_diffrn_measured_fraction_theta_max 0.997
_diffrn_measurement_device_type 'CCD area detector'
_diffrn_measurement_method 'omega scans'
_diffrn_radiation_monochromator graphite
_diffrn_radiation_source 'fine-focus sealed tube'
_diffrn_radiation_type MoK\a
_diffrn_radiation_wavelength 0.71073
_diffrn_reflns_av_R_equivalents 0.0888
_diffrn_reflns_av_sigmaI/netI 0.1105
_diffrn_reflns_limit_h_max 16
_diffrn_reflns_limit_h_min -16
_diffrn_reflns_limit_k_max 19
_diffrn_reflns_limit_k_min -19
_diffrn_reflns_limit_l_max 23
_diffrn_reflns_limit_l_min -23
_diffrn_reflns_number 31454
_diffrn_reflns_theta_full 25.00
_diffrn_reflns_theta_max 25.00
_diffrn_reflns_theta_min 1.51
_exptl_absorpt_coefficient_mu 0.450
_exptl_absorpt_correction_T_max 0.932
_exptl_absorpt_correction_T_min 0.783
_exptl_absorpt_correction_type multi-scan
_exptl_absorpt_process_details SADABS
_exptl_crystal_colour orange
_exptl_crystal_density_diffrn 1.311
_exptl_crystal_density_method 'not measured'
_exptl_crystal_description prism
_exptl_crystal_F_000 1848
_exptl_crystal_size_max 0.46
_exptl_crystal_size_mid 0.19
_exptl_crystal_size_min 0.04
_refine_diff_density_max 0.733
_refine_diff_density_min -0.478
_refine_diff_density_rms 0.115
_refine_ls_extinction_method none
_refine_ls_goodness_of_fit_ref 1.037
_refine_ls_hydrogen_treatment constr
_refine_ls_matrix_type full
_refine_ls_number_parameters 540
_refine_ls_number_reflns 7885
_refine_ls_number_restraints 0
_refine_ls_restrained_S_all 1.037
_refine_ls_R_factor_all 0.1053
_refine_ls_R_factor_gt 0.0541
_refine_ls_shift/su_max 0.000
_refine_ls_shift/su_mean 0.000
_refine_ls_structure_factor_coef Fsqd
_refine_ls_weighting_details 'calc w=1/[\s^2^(Fo^2^)+(0.0755P)^2^+0.0000P] where P=(Fo^2^+2Fc^2^)/3'
_refine_ls_weighting_scheme calc
_refine_ls_wR_factor_gt 0.1334
_refine_ls_wR_factor_ref 0.1760
_reflns_number_gt 4852
_reflns_number_total 7885
_reflns_threshold_expression >2sigma(I)
_cod_data_source_file om9001268_si_001.cif
_cod_data_source_block 2
_cod_original_sg_symbol_H-M P21/c
_cod_database_code 4069292

loop_
_symmetry_equiv_pos_as_xyz
'x, y, z'
'-x, y+1/2, -z+1/2'
'-x, -y, -z'
'x, -y-1/2, z-1/2'

loop_
_atom_site_label
_atom_site_type_symbol
_atom_site_fract_x
_atom_site_fract_y
_atom_site_fract_z
_atom_site_U_iso_or_equiv
_atom_site_adp_type
_atom_site_occupancy
_atom_site_symmetry_multiplicity
_atom_site_calc_flag
_atom_site_refinement_flags
Ru1 Ru 0.16373(3) 0.36505(2) 0.13544(2) 0.04118(17) Uani 1 1 d .
Cl1 Cl 0.12438(11) 0.39752(10) 0.01557(8) 0.0621(4) Uani 1 1 d .
O13 O 0.2655(3) 0.0781(2) 0.2009(2) 0.0632(11) Uani 1 1 d .
H13 H 0.3011 0.0444 0.2247 0.095 Uiso 1 1 calc R
N1 N 0.0279(3) 0.2999(3) 0.1066(2) 0.0455(11) Uani 1 1 d .
N2 N 0.0231(3) 0.2187(2) 0.0952(2) 0.0463(11) Uani 1 1 d .
N3 N 0.2322(3) 0.2635(3) 0.1034(2) 0.0461(11) Uani 1 1 d .
N4 N 0.1898(3) 0.1887(3) 0.0951(2) 0.0470(11) Uani 1 1 d .
B1 B 0.7017(5) 0.3090(4) 0.2888(4) 0.0601(19) Uani 1 1 d .
C1 C -0.0707(4) 0.1947(3) 0.0667(3) 0.0548(15) Uani 1 1 d .
C2 C -0.1278(4) 0.2620(4) 0.0589(3) 0.0589(16) Uani 1 1 d .
H2 H -0.1960 0.2644 0.0410 0.071 Uiso 1 1 calc R
C3 C -0.0659(4) 0.3262(3) 0.0826(3) 0.0502(14) Uani 1 1 d .
C4 C -0.0980(4) 0.1103(4) 0.0495(4) 0.0716(19) Uani 1 1 d .
H4A H -0.0656 0.0918 0.0152 0.107 Uiso 1 1 calc R
H4B H -0.1685 0.1063 0.0320 0.107 Uiso 1 1 calc R
H4C H -0.0779 0.0778 0.0902 0.107 Uiso 1 1 calc R
C5 C -0.0954(4) 0.4125(3) 0.0835(4) 0.0705(18) Uani 1 1 d .
H5A H -0.0937 0.4283 0.1299 0.106 Uiso 1 1 calc R
H5B H -0.1612 0.4193 0.0551 0.106 Uiso 1 1 calc R
H5C H -0.0502 0.4452 0.0660 0.106 Uiso 1 1 calc R
C6 C 0.1071(3) 0.1674(3) 0.1238(3) 0.0452(13) Uani 1 1 d .
H6 H 0.0870 0.1136 0.1058 0.054 Uiso 1 1 calc R
C7 C 0.2384(4) 0.1390(3) 0.0606(3) 0.0565(15) Uani 1 1 d .
C8 C 0.3132(4) 0.1837(4) 0.0472(3) 0.0643(17) Uani 1 1 d .
H8 H 0.3606 0.1660 0.0248 0.077 Uiso 1 1 calc R
C9 C 0.3064(4) 0.2596(4) 0.0727(3) 0.0588(16) Uani 1 1 d .
C10 C 0.2078(5) 0.0550(4) 0.0420(4) 0.079(2) Uani 1 1 d .
H10A H 0.2156 0.0235 0.0831 0.118 Uiso 1 1 calc R
H10B H 0.2484 0.0330 0.0139 0.118 Uiso 1 1 calc R
H10C H 0.1397 0.0541 0.0168 0.118 Uiso 1 1 calc R
C11 C 0.3716(5) 0.3294(4) 0.0670(4) 0.085(2) Uani 1 1 d .
H11A H 0.3321 0.3772 0.0563 0.127 Uiso 1 1 calc R
H11B H 0.4050 0.3193 0.0312 0.127 Uiso 1 1 calc R
H11C H 0.4197 0.3367 0.1100 0.127 Uiso 1 1 calc R
C12 C 0.1274(3) 0.1591(3) 0.2009(3) 0.0458(13) Uani 1 1 d .
C13 C 0.0612(4) 0.1893(3) 0.2366(3) 0.0527(14) Uani 1 1 d .
H13A H 0.0078 0.2201 0.2131 0.063 Uiso 1 1 calc R
C14 C 0.0726(4) 0.1749(4) 0.3058(4) 0.0676(17) Uani 1 1 d .
H14 H 0.0283 0.1966 0.3291 0.081 Uiso 1 1 calc R
C15 C 0.1507(5) 0.1278(4) 0.3403(3) 0.0675(17) Uani 1 1 d .
H15 H 0.1597 0.1181 0.3872 0.081 Uiso 1 1 calc R
C16 C 0.2147(4) 0.0952(4) 0.3056(3) 0.0633(16) Uani 1 1 d .
H16 H 0.2659 0.0622 0.3288 0.076 Uiso 1 1 calc R
C17 C 0.2041(4) 0.1108(3) 0.2371(3) 0.0490(14) Uani 1 1 d .
C18 C 0.2500(4) 0.3635(3) 0.2457(3) 0.0488(14) Uani 1 1 d .
C19 C 0.1530(4) 0.3886(3) 0.2409(3) 0.0516(14) Uani 1 1 d .
H19 H 0.1095 0.3547 0.2608 0.062 Uiso 1 1 calc R
C20 C 0.1112(4) 0.4550(4) 0.1988(3) 0.0575(16) Uani 1 1 d .
H20 H 0.0398 0.4648 0.1905 0.069 Uiso 1 1 calc R
C21 C 0.1640(4) 0.4959(3) 0.1597(3) 0.0567(15) Uani 1 1 d .
C22 C 0.2612(4) 0.4685(4) 0.1612(3) 0.0592(16) Uani 1 1 d .
H22 H 0.2953 0.4891 0.1273 0.071 Uiso 1 1 calc R
C23 C 0.3028(4) 0.4051(4) 0.2042(3) 0.0524(14) Uani 1 1 d .
H23 H 0.3648 0.3816 0.1984 0.063 Uiso 1 1 calc R
C24 C 0.1205(5) 0.5651(4) 0.1140(3) 0.077(2) Uani 1 1 d .
H24A H 0.0502 0.5669 0.1092 0.116 Uiso 1 1 calc R
H24B H 0.1338 0.5582 0.0694 0.116 Uiso 1 1 calc R
H24C H 0.1497 0.6145 0.1340 0.116 Uiso 1 1 calc R
C25 C 0.2971(4) 0.2996(4) 0.2960(3) 0.0602(16) Uani 1 1 d .
H25 H 0.2455 0.2607 0.2991 0.072 Uiso 1 1 calc R
C26 C 0.3330(6) 0.3394(6) 0.3669(3) 0.106(3) Uani 1 1 d .
H26A H 0.3779 0.3823 0.3640 0.158 Uiso 1 1 calc R
H26B H 0.3662 0.3001 0.3997 0.158 Uiso 1 1 calc R
H26C H 0.2772 0.3605 0.3815 0.158 Uiso 1 1 calc R
C27 C 0.3798(4) 0.2541(4) 0.2752(4) 0.076(2) Uani 1 1 d .
H27A H 0.3567 0.2345 0.2290 0.114 Uiso 1 1 calc R
H27B H 0.4000 0.2095 0.3059 0.114 Uiso 1 1 calc R
H27C H 0.4352 0.2894 0.2777 0.114 Uiso 1 1 calc R
C28 C 0.8153(4) 0.3417(3) 0.3179(3) 0.0533(15) Uani 1 1 d .
C29 C 0.8803(4) 0.3035(4) 0.3745(3) 0.0670(17) Uani 1 1 d .
H29 H 0.8569 0.2597 0.3947 0.080 Uiso 1 1 calc R
C30 C 0.9767(4) 0.3282(5) 0.4011(3) 0.076(2) Uani 1 1 d .
H30 H 1.0168 0.3007 0.4379 0.091 Uiso 1 1 calc R
C31 C 1.0132(5) 0.3928(5) 0.3735(4) 0.073(2) Uani 1 1 d .
H31 H 1.0781 0.4095 0.3912 0.087 Uiso 1 1 calc R
C32 C 0.9532(5) 0.4331(4) 0.3193(4) 0.0730(19) Uani 1 1 d .
H32 H 0.9770 0.4780 0.3007 0.088 Uiso 1 1 calc R
C33 C 0.8569(4) 0.4066(4) 0.2922(3) 0.0622(16) Uani 1 1 d .
H33 H 0.8183 0.4340 0.2546 0.075 Uiso 1 1 calc R
C34 C 0.6393(4) 0.3763(3) 0.2343(4) 0.0611(17) Uani 1 1 d .
C35 C 0.6518(5) 0.3795(4) 0.1673(4) 0.0743(19) Uani 1 1 d .
H35 H 0.6929 0.3419 0.1540 0.089 Uiso 1 1 calc R
C36 C 0.6048(6) 0.4371(5) 0.1194(4) 0.092(2) Uani 1 1 d .
H36 H 0.6142 0.4372 0.0750 0.110 Uiso 1 1 calc R
C37 C 0.5448(6) 0.4934(5) 0.1389(6) 0.102(3) Uani 1 1 d .
H37 H 0.5143 0.5324 0.1075 0.122 Uiso 1 1 calc R
C38 C 0.5294(5) 0.4928(5) 0.2029(5) 0.094(3) Uani 1 1 d .
H38 H 0.4886 0.5313 0.2155 0.112 Uiso 1 1 calc R
C39 C 0.5744(4) 0.4349(4) 0.2498(4) 0.073(2) Uani 1 1 d .
H39 H 0.5614 0.4345 0.2932 0.088 Uiso 1 1 calc R
C40 C 0.6578(4) 0.2935(4) 0.3572(3) 0.0627(17) Uani 1 1 d .
C41 C 0.6549(4) 0.3559(4) 0.4036(4) 0.074(2) Uani 1 1 d .
H41 H 0.6745 0.4069 0.3932 0.088 Uiso 1 1 calc R
C42 C 0.6246(5) 0.3462(6) 0.4638(4) 0.097(3) Uani 1 1 d .
H42 H 0.6223 0.3901 0.4922 0.117 Uiso 1 1 calc R
C43 C 0.5984(5) 0.2726(7) 0.4810(5) 0.101(3) Uani 1 1 d .
H43 H 0.5785 0.2653 0.5217 0.121 Uiso 1 1 calc R
C44 C 0.6011(5) 0.2086(5) 0.4386(5) 0.089(2) Uani 1 1 d .
H44 H 0.5833 0.1577 0.4507 0.107 Uiso 1 1 calc R
C45 C 0.6306(4) 0.2192(4) 0.3769(4) 0.0711(18) Uani 1 1 d .
H45 H 0.6318 0.1750 0.3486 0.085 Uiso 1 1 calc R
C46 C 0.6987(4) 0.2264(3) 0.2442(3) 0.0561(15) Uani 1 1 d .
C47 C 0.6106(5) 0.1904(4) 0.2106(4) 0.078(2) Uani 1 1 d .
H47 H 0.5521 0.2144 0.2150 0.093 Uiso 1 1 calc R
C48 C 0.6029(6) 0.1216(5) 0.1713(4) 0.092(2) Uani 1 1 d .
H48 H 0.5414 0.0999 0.1504 0.110 Uiso 1 1 calc R
C49 C 0.6894(8) 0.0859(4) 0.1638(4) 0.093(2) Uani 1 1 d .
H49 H 0.6872 0.0396 0.1373 0.111 Uiso 1 1 calc R
C50 C 0.7776(7) 0.1194(5) 0.1956(4) 0.086(2) Uani 1 1 d .
H50 H 0.8360 0.0953 0.1910 0.104 Uiso 1 1 calc R
C51 C 0.7828(5) 0.1879(4) 0.2345(3) 0.0666(17) Uani 1 1 d .
H51 H 0.8447 0.2093 0.2550 0.080 Uiso 1 1 calc R

loop_
_atom_site_aniso_label
_atom_site_aniso_U_11
_atom_site_aniso_U_22
_atom_site_aniso_U_33
_atom_site_aniso_U_23
_atom_site_aniso_U_13
_atom_site_aniso_U_12
Ru1 0.0398(2) 0.0406(3) 0.0419(3) -0.0038(2) 0.00753(18) 0.00062(18)
Cl1 0.0808(10) 0.0596(9) 0.0451(9) 0.0029(7) 0.0140(7) 0.0039(8)
O13 0.063(2) 0.065(3) 0.061(3) 0.011(2) 0.014(2) 0.027(2)
N1 0.043(2) 0.040(3) 0.049(3) 0.004(2) 0.005(2) 0.0025(19)
N2 0.041(2) 0.036(2) 0.053(3) 0.002(2) -0.004(2) -0.0024(18)
N3 0.044(2) 0.046(3) 0.048(3) -0.006(2) 0.010(2) 0.001(2)
N4 0.047(2) 0.044(3) 0.048(3) 0.002(2) 0.010(2) 0.008(2)
B1 0.049(3) 0.054(4) 0.076(5) -0.003(4) 0.011(3) 0.000(3)
C1 0.051(3) 0.052(4) 0.055(4) 0.001(3) 0.002(3) -0.009(3)
C2 0.039(3) 0.062(4) 0.069(4) 0.007(3) 0.001(3) -0.002(3)
C3 0.042(3) 0.049(3) 0.056(4) 0.007(3) 0.004(3) 0.003(3)
C4 0.060(4) 0.063(4) 0.080(5) 0.001(4) -0.006(3) -0.013(3)
C5 0.057(3) 0.055(4) 0.092(5) 0.007(4) 0.004(3) 0.018(3)
C6 0.044(3) 0.039(3) 0.048(3) 0.001(3) 0.000(2) 0.008(2)
C7 0.072(4) 0.049(4) 0.047(4) -0.007(3) 0.010(3) 0.013(3)
C8 0.068(4) 0.072(4) 0.059(4) 0.000(4) 0.027(3) 0.020(3)
C9 0.056(3) 0.064(4) 0.062(4) -0.008(3) 0.025(3) 0.003(3)
C10 0.105(5) 0.055(4) 0.075(5) -0.009(4) 0.022(4) 0.017(4)
C11 0.079(4) 0.082(5) 0.110(6) -0.013(5) 0.057(4) -0.011(4)
C12 0.042(3) 0.044(3) 0.051(4) 0.004(3) 0.009(2) 0.002(2)
C13 0.044(3) 0.054(4) 0.059(4) 0.007(3) 0.010(3) 0.002(3)
C14 0.060(4) 0.076(5) 0.072(5) 0.009(4) 0.025(3) 0.003(3)
C15 0.085(4) 0.075(5) 0.044(4) 0.016(3) 0.017(3) 0.003(4)
C16 0.068(4) 0.068(4) 0.051(4) 0.013(3) 0.008(3) 0.013(3)
C17 0.046(3) 0.047(3) 0.051(4) 0.003(3) 0.008(3) 0.002(2)
C18 0.048(3) 0.054(3) 0.039(3) -0.007(3) 0.000(2) -0.008(3)
C19 0.050(3) 0.058(4) 0.045(3) -0.005(3) 0.007(3) 0.003(3)
C20 0.058(3) 0.060(4) 0.050(4) -0.018(3) 0.005(3) 0.009(3)
C21 0.070(4) 0.043(3) 0.051(4) -0.014(3) 0.001(3) 0.004(3)
C22 0.069(4) 0.051(4) 0.056(4) -0.007(3) 0.012(3) -0.015(3)
C23 0.043(3) 0.062(4) 0.050(4) -0.008(3) 0.006(3) -0.006(3)
C24 0.111(5) 0.042(4) 0.069(5) -0.005(3) 0.003(4) 0.012(3)
C25 0.056(3) 0.069(4) 0.048(4) 0.004(3) -0.002(3) 0.004(3)
C26 0.129(7) 0.119(7) 0.052(5) -0.013(4) -0.012(5) 0.027(5)
C27 0.061(4) 0.074(4) 0.086(5) 0.004(4) 0.002(3) 0.010(3)
C28 0.052(3) 0.052(3) 0.057(4) -0.013(3) 0.015(3) 0.001(3)
C29 0.061(4) 0.069(4) 0.069(5) -0.004(4) 0.011(3) -0.003(3)
C30 0.059(4) 0.100(6) 0.061(4) -0.018(4) -0.002(3) 0.012(4)
C31 0.049(3) 0.099(6) 0.074(5) -0.027(4) 0.021(3) -0.018(4)
C32 0.067(4) 0.077(5) 0.081(5) -0.015(4) 0.031(4) -0.018(4)
C33 0.055(3) 0.067(4) 0.067(4) -0.002(4) 0.021(3) 0.001(3)
C34 0.046(3) 0.054(4) 0.081(5) -0.006(3) 0.010(3) -0.007(3)
C35 0.072(4) 0.060(4) 0.083(6) -0.003(4) 0.003(4) -0.004(3)
C36 0.095(5) 0.080(6) 0.086(6) 0.009(5) -0.006(4) -0.020(5)
C37 0.075(5) 0.058(5) 0.144(9) 0.007(6) -0.029(6) -0.002(4)
C38 0.051(4) 0.061(5) 0.157(9) -0.021(6) 0.001(5) -0.007(3)
C39 0.045(3) 0.060(4) 0.110(6) -0.007(4) 0.010(3) -0.006(3)
C40 0.045(3) 0.063(4) 0.076(5) -0.009(4) 0.008(3) -0.013(3)
C41 0.058(4) 0.077(5) 0.088(6) -0.012(4) 0.022(4) -0.007(3)
C42 0.066(4) 0.142(9) 0.086(6) -0.029(6) 0.021(4) -0.014(5)
C43 0.059(4) 0.160(9) 0.079(6) -0.007(7) 0.007(4) -0.019(5)
C44 0.071(4) 0.102(6) 0.087(6) 0.025(5) 0.005(4) -0.021(4)
C45 0.059(4) 0.085(5) 0.066(5) -0.003(4) 0.008(3) -0.017(3)
C46 0.060(3) 0.048(3) 0.057(4) 0.006(3) 0.009(3) -0.006(3)
C47 0.075(4) 0.072(5) 0.086(5) -0.019(4) 0.020(4) -0.007(4)
C48 0.107(6) 0.088(6) 0.080(6) -0.022(5) 0.023(5) -0.029(5)
C49 0.155(8) 0.054(5) 0.069(5) -0.008(4) 0.026(5) -0.012(5)
C50 0.116(6) 0.074(5) 0.076(5) 0.006(4) 0.038(5) 0.024(5)
C51 0.079(4) 0.061(4) 0.059(4) -0.002(3) 0.016(3) 0.008(3)

loop_
_atom_type_symbol
_atom_type_description
_atom_type_scat_dispersion_real
_atom_type_scat_dispersion_imag
_atom_type_scat_source
C C 0.0033 0.0016 'International Tables Vol C Tables 4.2.6.8 and 6.1.1.4'
H H 0.0000 0.0000 'International Tables Vol C Tables 4.2.6.8 and 6.1.1.4'
B B 0.0013 0.0007 'International Tables Vol C Tables 4.2.6.8 and 6.1.1.4'
N N 0.0061 0.0033 'International Tables Vol C Tables 4.2.6.8 and 6.1.1.4'
O O 0.0106 0.0060 'International Tables Vol C Tables 4.2.6.8 and 6.1.1.4'
Cl Cl 0.1484 0.1585 'International Tables Vol C Tables 4.2.6.8 and 6.1.1.4'
Ru Ru -1.2594 0.8363 'International Tables Vol C Tables 4.2.6.8 and 6.1.1.4'

loop_
_geom_angle_atom_site_label_1
_geom_angle_atom_site_label_2
_geom_angle_atom_site_label_3
_geom_angle
N3 Ru1 N1 86.99(16)
N3 Ru1 C22 113.7(2)
N1 Ru1 C22 158.0(2)
N3 Ru1 C19 125.31(19)
N1 Ru1 C19 95.06(19)
C22 Ru1 C19 79.3(2)
N3 Ru1 C23 92.21(19)
N1 Ru1 C23 156.2(2)
C22 Ru1 C23 37.3(2)
C19 Ru1 C23 66.2(2)
N3 Ru1 C20 163.0(2)
N1 Ru1 C20 96.01(19)
C22 Ru1 C20 66.5(2)
C19 Ru1 C20 37.9(2)
C23 Ru1 C20 78.3(2)
N3 Ru1 C21 150.3(2)
N1 Ru1 C21 120.62(19)
C22 Ru1 C21 37.6(2)
C19 Ru1 C21 67.2(2)
C23 Ru1 C21 67.2(2)
C20 Ru1 C21 36.2(2)
N3 Ru1 C18 96.70(18)
N1 Ru1 C18 119.20(18)
C22 Ru1 C18 67.8(2)
C19 Ru1 C18 36.68(19)
C23 Ru1 C18 37.3(2)
C20 Ru1 C18 67.3(2)
C21 Ru1 C18 79.9(2)
N3 Ru1 Cl1 83.44(13)
N1 Ru1 Cl1 82.61(12)
C22 Ru1 Cl1 92.12(17)
C19 Ru1 Cl1 151.12(15)
C23 Ru1 Cl1 120.98(16)
C20 Ru1 Cl1 113.49(17)
C21 Ru1 Cl1 89.20(17)
C18 Ru1 Cl1 158.19(14)
C3 N1 N2 104.9(4)
C3 N1 Ru1 130.4(4)
N2 N1 Ru1 123.4(3)
C1 N2 N1 111.4(4)
C1 N2 C6 126.7(4)
N1 N2 C6 120.9(4)
C9 N3 N4 105.1(4)
C9 N3 Ru1 129.8(4)
N4 N3 Ru1 123.3(3)
C7 N4 N3 111.2(4)
C7 N4 C6 126.5(5)
N3 N4 C6 122.3(4)
C46 B1 C28 111.5(5)
C46 B1 C40 110.9(5)
C28 B1 C40 106.1(5)
C46 B1 C34 105.6(5)
C28 B1 C34 108.4(5)
C40 B1 C34 114.3(5)
N2 C1 C2 106.4(5)
N2 C1 C4 123.2(5)
C2 C1 C4 130.3(5)
C1 C2 C3 107.4(5)
N1 C3 C2 109.9(5)
N1 C3 C5 123.5(5)
C2 C3 C5 126.6(5)
N2 C6 N4 110.0(4)
N2 C6 C12 113.0(4)
N4 C6 C12 117.3(4)
N4 C7 C8 105.6(5)
N4 C7 C10 123.6(6)
C8 C7 C10 130.8(6)
C7 C8 C9 107.7(5)
N3 C9 C8 110.5(5)
N3 C9 C11 123.5(5)
C8 C9 C11 126.0(6)
C13 C12 C17 117.5(5)
C13 C12 C6 120.7(4)
C17 C12 C6 121.0(5)
C14 C13 C12 121.7(5)
C13 C14 C15 119.0(6)
C16 C15 C14 120.2(6)
C15 C16 C17 120.6(6)
O13 C17 C16 122.0(5)
O13 C17 C12 117.1(5)
C16 C17 C12 120.9(5)
C19 C18 C23 116.5(5)
C19 C18 C25 121.1(5)
C23 C18 C25 122.3(5)
C19 C18 Ru1 69.6(3)
C23 C18 Ru1 69.4(3)
C25 C18 Ru1 135.3(4)
C18 C19 C20 121.5(5)
C18 C19 Ru1 73.8(3)
C20 C19 Ru1 71.5(3)
C21 C20 C19 121.4(5)
C21 C20 Ru1 73.1(3)
C19 C20 Ru1 70.6(3)
C20 C21 C22 117.8(6)
C20 C21 C24 122.2(6)
C22 C21 C24 119.9(6)
C20 C21 Ru1 70.7(3)
C22 C21 Ru1 69.1(3)
C24 C21 Ru1 129.5(4)
C23 C22 C21 120.4(6)
C23 C22 Ru1 72.0(3)
C21 C22 Ru1 73.3(3)
C22 C23 C18 122.2(5)
C22 C23 Ru1 70.7(3)
C18 C23 Ru1 73.4(3)
C18 C25 C27 114.0(5)
C18 C25 C26 107.9(5)
C27 C25 C26 111.7(5)
C33 C28 C29 113.8(5)
C33 C28 B1 125.6(5)
C29 C28 B1 120.6(5)
C30 C29 C28 123.2(6)
C31 C30 C29 120.0(6)
C30 C31 C32 119.4(6)
C31 C32 C33 119.8(6)
C28 C33 C32 123.7(6)
C35 C34 C39 114.9(6)
C35 C34 B1 119.4(6)
C39 C34 B1 125.7(6)
C34 C35 C36 122.6(7)
C37 C36 C35 119.1(8)
C38 C37 C36 120.9(8)
C37 C38 C39 119.9(8)
C38 C39 C34 122.7(8)
C45 C40 C41 114.8(6)
C45 C40 B1 124.1(6)
C41 C40 B1 120.7(6)
C42 C41 C40 123.9(7)
C43 C42 C41 119.3(8)
C42 C43 C44 120.0(9)
C43 C44 C45 120.4(8)
C40 C45 C44 121.6(7)
C47 C46 C51 114.2(6)
C47 C46 B1 122.1(5)
C51 C46 B1 123.6(5)
C48 C47 C46 125.0(7)
C47 C48 C49 118.0(7)
C50 C49 C48 119.0(7)
C49 C50 C51 121.6(7)
C50 C51 C46 122.1(7)

loop_
_geom_bond_atom_site_label_1
_geom_bond_atom_site_label_2
_geom_bond_distance
Ru1 N3 2.113(4)
Ru1 N1 2.133(4)
Ru1 C22 2.173(5)
Ru1 C19 2.187(6)
Ru1 C23 2.189(5)
Ru1 C20 2.198(5)
Ru1 C21 2.228(6)
Ru1 C18 2.241(5)
Ru1 Cl1 2.3889(16)
O13 C17 1.360(6)
N1 C3 1.350(6)
N1 N2 1.368(5)
N2 C1 1.352(6)
N2 C6 1.448(6)
N3 C9 1.325(6)
N3 N4 1.370(6)
N4 C7 1.358(7)
N4 C6 1.450(6)
B1 C46 1.633(9)
B1 C28 1.639(8)
B1 C40 1.649(10)
B1 C34 1.654(9)
C1 C2 1.360(8)
C1 C4 1.472(8)
C2 C3 1.381(7)
C3 C5 1.493(8)
C6 C12 1.506(7)
C7 C8 1.358(8)
C7 C10 1.481(8)
C8 C9 1.374(8)
C9 C11 1.495(8)
C12 C13 1.389(7)
C12 C17 1.390(7)
C13 C14 1.376(8)
C14 C15 1.381(9)
C15 C16 1.367(8)
C16 C17 1.367(8)
C18 C19 1.394(7)
C18 C23 1.416(8)
C18 C25 1.499(8)
C19 C20 1.424(8)
C20 C21 1.377(8)
C21 C22 1.420(8)
C21 C24 1.503(8)
C22 C23 1.395(8)
C25 C27 1.518(8)
C25 C26 1.535(8)
C28 C33 1.382(8)
C28 C29 1.416(8)
C29 C30 1.380(8)
C30 C31 1.362(10)
C31 C32 1.371(9)
C32 C33 1.390(8)
C34 C35 1.394(10)
C34 C39 1.413(8)
C35 C36 1.399(10)
C36 C37 1.373(11)
C37 C38 1.350(11)
C38 C39 1.383(10)
C40 C45 1.378(9)
C40 C41 1.401(9)
C41 C42 1.379(10)
C42 C43 1.344(11)
C43 C44 1.368(11)
C44 C45 1.404(10)
C46 C47 1.383(8)
C46 C51 1.389(8)
C47 C48 1.377(10)
C48 C49 1.383(10)
C49 C50 1.358(10)
C50 C51 1.372(9)
